data_2238427
loop_
_publ_author_name
'De Silva, Nirosha'
'Pannu, Ajay Pal Singh'
'Plieger, Paul G.'

_publ_section_title
;
 Tetrakis(pyridine-\k<i>N</i>)bis(tetrafluoridoborato-\k<i>F</i>)copper(II)
;
_journal_issue 8
_journal_name_full 'Acta Crystallographica Section E'
_journal_page_first m450
_journal_page_last m451
_journal_paper_doi 10.1107/S1600536813018643
_journal_volume 69
_journal_year 2013
_chemical_formula_iupac '[Cu (B1 F4)2 (C5 H5 N1)4]'
_chemical_formula_moiety 'C20 H20 B2 Cu F8 N4'
_chemical_formula_sum 'C20 H20 B2 Cu F8 N4'
_chemical_formula_weight 553.56
_chemical_name_systematic
;
Tetrakis(pyridine-\k<i>N</i>)bis(tetrafluoridoborato-\k<i>F</i>)copper(II)
;
_space_group_IT_number 19
_symmetry_cell_setting orthorhombic
_symmetry_space_group_name_Hall 'P 2ac 2ab'
_symmetry_space_group_name_H-M 'P 21 21 21'
_atom_sites_solution_hydrogens geom
_atom_sites_solution_primary direct
_atom_sites_solution_secondary difmap
_audit_creation_method 'WinGX routine CIF_UPDATE'
_cell_angle_alpha 90
_cell_angle_beta 90
_cell_angle_gamma 90
_cell_formula_units_Z 4
_cell_length_a 10.162(3)
_cell_length_b 13.831(5)
_cell_length_c 16.350(4)
_cell_measurement_reflns_used 2453
_cell_measurement_temperature 295(2)
_cell_measurement_theta_max 71.4
_cell_measurement_theta_min 7
_cell_volume 2298.0(12)
_computing_cell_refinement '<i>CrystalClear-SM Expert</i> (Rigaku, 2005)'
_computing_data_collection '<i>CrystalClear-SM Expert</i> (Rigaku, 2005)'
_computing_data_reduction '<i>CrystalClear-SM Expert</i> (Rigaku, 2005)'
_computing_molecular_graphics 'ORTEP-3 for Windows (Farrugia, 2012)'
_computing_publication_material 'WinGX (Farrugia, 2012)'
_computing_structure_refinement 'SHELXL97 (Sheldrick, 2008)'
_computing_structure_solution 'SIR92 (Altomare <i>et al.</i>, 1993)'
_diffrn_ambient_temperature 295(2)
_diffrn_detector_area_resol_mean 10
_diffrn_measured_fraction_theta_full 0.981
_diffrn_measured_fraction_theta_max 0.981
_diffrn_measurement_device_type 'Rigaku Spider X-ray'
_diffrn_measurement_method 'profile data from \w-scans'
_diffrn_radiation_monochromator graphite
_diffrn_radiation_type CuK\a
_diffrn_radiation_wavelength 1.54178
_diffrn_reflns_av_R_equivalents 0.0654
_diffrn_reflns_limit_h_max 12
_diffrn_reflns_limit_h_min -10
_diffrn_reflns_limit_k_max 16
_diffrn_reflns_limit_k_min -16
_diffrn_reflns_limit_l_max 20
_diffrn_reflns_limit_l_min -19
_diffrn_reflns_number 17937
_diffrn_reflns_theta_full 71.83
_diffrn_reflns_theta_max 71.83
_diffrn_reflns_theta_min 6.95
_exptl_absorpt_coefficient_mu 2.096
_exptl_absorpt_correction_T_max 1
_exptl_absorpt_correction_T_min 0.769
_exptl_absorpt_correction_type multi-scan
_exptl_absorpt_process_details '(<i>CrystalClear-SM Expert</i>; Rigaku, 2005)'
_exptl_crystal_colour blue
_exptl_crystal_density_diffrn 1.6
_exptl_crystal_density_method 'not measured'
_exptl_crystal_description block
_exptl_crystal_F_000 1116
_exptl_crystal_size_max 0.2
_exptl_crystal_size_mid 0.14
_exptl_crystal_size_min 0.14
_refine_diff_density_max 0.385
_refine_diff_density_min -0.678
_refine_ls_abs_structure_details 'Flack (1983), 1868 Friedel pairs'
_refine_ls_abs_structure_Flack 0.22(5)
_refine_ls_extinction_method none
_refine_ls_goodness_of_fit_ref 1.009
_refine_ls_hydrogen_treatment constr
_refine_ls_matrix_type full
_refine_ls_number_parameters 317
_refine_ls_number_reflns 4378
_refine_ls_number_restraints 0
_refine_ls_restrained_S_all 1.009
_refine_ls_R_factor_all 0.0727
_refine_ls_R_factor_gt 0.0493
_refine_ls_shift/su_max 0
_refine_ls_shift/su_mean 0
_refine_ls_structure_factor_coef Fsqd
_refine_ls_weighting_details 'calc w=1/[\s^2^(Fo^2^)+(0.0300P)^2^+2.2291P] where P=(Fo^2^+2Fc^2^)/3'
_refine_ls_weighting_scheme calc
_refine_ls_wR_factor_ref 0.1165
_reflns_number_gt 3186
_reflns_number_total 4378
_reflns_threshold_expression I>2\s(I)
_cod_data_source_file sj5342.cif
_cod_data_source_block I
_cod_database_code 2238427
_cod_database_fobs_code 2238427

loop_
_symmetry_equiv_pos_as_xyz
'x, y, z'
'-x+1/2, -y, z+1/2'
'x+1/2, -y+1/2, -z'
'-x, y+1/2, -z+1/2'

loop_
_atom_site_type_symbol
_atom_site_label
_atom_site_fract_x
_atom_site_fract_y
_atom_site_fract_z
_atom_site_U_iso_or_equiv
_atom_site_adp_type
_atom_site_calc_flag
_atom_site_refinement_flags
_atom_site_occupancy
C C1 0.8793(5) 0.0901(4) 0.1770(3) 0.0447(12) Uani d . 1
H H1 0.9558 0.1139 0.2008 0.054 Uiso calc R 1
C C2 0.8868(5) 0.0101(3) 0.1268(3) 0.0484(13) Uani d . 1
H H2 0.9676 -0.0192 0.1168 0.058 Uiso calc R 1
C C3 0.7746(5) -0.0259(3) 0.0918(3) 0.0473(12) Uani d . 1
H H3 0.7787 -0.0789 0.0568 0.057 Uiso calc R 1
C C4 0.6545(5) 0.0176(4) 0.1092(3) 0.0474(13) Uani d . 1
H H4 0.5764 -0.0068 0.088 0.057 Uiso calc R 1
C C5 0.6548(5) 0.0982(4) 0.1591(3) 0.0424(12) Uani d . 1
H H5 0.575 0.1285 0.17 0.051 Uiso calc R 1
C C6 0.6032(5) 0.1434(3) 0.3647(3) 0.0449(12) Uani d . 1
H H6 0.6802 0.1072 0.368 0.054 Uiso calc R 1
C C7 0.4944(5) 0.1140(4) 0.4088(3) 0.0454(12) Uani d . 1
H H7 0.4982 0.0594 0.4418 0.054 Uiso calc R 1
C C8 0.3803(5) 0.1671(4) 0.4029(3) 0.0465(12) Uani d . 1
H H8 0.3057 0.1489 0.4322 0.056 Uiso calc R 1
C C9 0.3779(4) 0.2478(3) 0.3530(3) 0.0428(11) Uani d . 1
H H9 0.3012 0.2838 0.3473 0.051 Uiso calc R 1
C C10 0.4888(4) 0.2738(3) 0.3124(3) 0.0422(11) Uani d . 1
H H10 0.4871 0.3291 0.28 0.051 Uiso calc R 1
C C20 0.9163(5) 0.3097(4) 0.1054(3) 0.0471(13) Uani d . 1
H H20 0.8419 0.2878 0.078 0.057 Uiso calc R 1
C C19 1.0217(5) 0.3422(4) 0.0604(3) 0.0523(14) Uani d . 1
H H19 1.0172 0.3436 0.0036 0.063 Uiso calc R 1
C C18 1.1332(5) 0.3726(4) 0.0996(3) 0.0500(13) Uani d . 1
H H18 1.2053 0.3945 0.0698 0.06 Uiso calc R 1
C C17 1.1373(5) 0.3703(4) 0.1849(3) 0.0500(13) Uani d . 1
H H17 1.2121 0.3897 0.2132 0.06 Uiso calc R 1
C C16 1.0275(5) 0.3384(3) 0.2257(3) 0.0456(12) Uani d . 1
H H16 1.0294 0.3375 0.2826 0.055 Uiso calc R 1
C C15 0.7589(4) 0.4783(3) 0.2670(3) 0.0424(10) Uani d . 1
H H15 0.7678 0.4753 0.2104 0.051 Uiso calc R 1
C C14 0.7524(5) 0.5676(3) 0.3032(3) 0.0470(11) Uani d . 1
H H14 0.7554 0.6236 0.2718 0.056 Uiso calc R 1
C C13 0.7415(5) 0.5726(3) 0.3870(3) 0.0503(12) Uani d . 1
H H13 0.7395 0.6324 0.413 0.06 Uiso calc R 1
C C12 0.7335(5) 0.4887(3) 0.4318(3) 0.0487(12) Uani d . 1
H H12 0.7245 0.4908 0.4884 0.058 Uiso calc R 1
C C11 0.7390(5) 0.4010(3) 0.3908(3) 0.0431(11) Uani d . 1
H H11 0.7329 0.3442 0.421 0.052 Uiso calc R 1
B B1 1.0010(6) 0.1685(5) 0.4073(4) 0.0490(15) Uani d . 1
B B2 0.4990(6) 0.3467(4) 0.1079(4) 0.0454(14) Uani d . 1
N N2 0.6013(4) 0.2225(3) 0.3173(2) 0.0385(9) Uani d . 1
N N1 0.7637(4) 0.1349(3) 0.1924(2) 0.0381(8) Uani d . 1
N N4 0.9169(4) 0.3084(3) 0.1878(2) 0.0397(9) Uani d . 1
N N3 0.7529(4) 0.3950(2) 0.30907(19) 0.0341(8) Uani d . 1
F F1 0.8975(3) 0.1997(3) 0.3593(2) 0.0807(11) Uani d . 1
F F2 0.9527(5) 0.1251(3) 0.4732(2) 0.1131(15) Uani d . 1
F F3 1.0755(3) 0.1081(3) 0.3611(3) 0.1038(14) Uani d . 1
F F4 1.0738(3) 0.2493(3) 0.4275(2) 0.0841(11) Uani d . 1
F F5 0.4395(3) 0.41614(19) 0.15695(18) 0.0565(8) Uani d . 1
F F6 0.4263(3) 0.2628(2) 0.1097(2) 0.0658(9) Uani d . 1
F F7 0.6239(3) 0.3276(2) 0.13865(18) 0.0545(7) Uani d . 1
F F8 0.5108(4) 0.3811(2) 0.02866(18) 0.0716(10) Uani d . 1
Cu Cu1 0.75983(6) 0.26389(4) 0.25232(4) 0.03806(18) Uani d . 1

loop_
_atom_site_aniso_label
_atom_site_aniso_U_11
_atom_site_aniso_U_22
_atom_site_aniso_U_33
_atom_site_aniso_U_12
_atom_site_aniso_U_13
_atom_site_aniso_U_23
C1 0.037(3) 0.040(3) 0.056(3) 0.001(2) 0.005(2) 0.009(2)
C2 0.043(3) 0.041(3) 0.062(3) 0.006(2) 0.010(3) 0.009(3)
C3 0.055(3) 0.040(3) 0.047(3) -0.001(3) 0.004(2) -0.002(2)
C4 0.049(3) 0.042(3) 0.052(3) -0.003(3) -0.003(2) -0.004(2)
C5 0.034(3) 0.042(3) 0.051(3) 0.001(2) -0.002(2) 0.002(2)
C6 0.041(3) 0.039(3) 0.054(3) 0.002(2) 0.000(2) -0.001(2)
C7 0.049(3) 0.040(3) 0.048(3) -0.005(3) 0.003(2) 0.003(2)
C8 0.043(3) 0.052(3) 0.045(3) -0.006(3) 0.008(2) -0.006(2)
C9 0.034(2) 0.047(3) 0.048(2) 0.005(2) 0.004(2) -0.002(2)
C10 0.040(3) 0.039(3) 0.047(2) 0.003(2) -0.003(2) 0.003(2)
C20 0.033(3) 0.052(3) 0.057(3) -0.006(2) -0.003(2) -0.002(3)
C19 0.042(3) 0.066(4) 0.048(3) -0.006(3) 0.002(2) 0.007(3)
C18 0.038(3) 0.064(4) 0.048(3) -0.003(3) 0.007(2) 0.007(3)
C17 0.034(3) 0.063(3) 0.053(3) -0.008(3) 0.001(2) 0.003(3)
C16 0.037(3) 0.050(3) 0.050(3) -0.005(2) -0.001(2) 0.001(2)
C15 0.035(3) 0.042(2) 0.051(3) 0.000(2) 0.003(2) 0.004(2)
C14 0.045(3) 0.041(3) 0.054(3) 0.005(3) 0.001(3) 0.009(2)
C13 0.044(3) 0.039(3) 0.068(3) 0.005(3) 0.000(3) -0.002(2)
C12 0.047(3) 0.051(3) 0.049(3) 0.004(3) -0.001(3) -0.007(2)
C11 0.038(3) 0.043(2) 0.048(2) 0.001(3) 0.000(2) 0.009(2)
B1 0.037(4) 0.056(4) 0.055(3) 0.003(3) 0.006(3) 0.000(3)
B2 0.035(3) 0.044(3) 0.057(3) -0.001(3) 0.000(3) 0.005(3)
N2 0.035(2) 0.036(2) 0.0443(19) -0.0009(18) 0.0007(17) -0.0012(17)
N1 0.030(2) 0.038(2) 0.0459(19) 0.003(2) -0.0002(18) 0.0019(16)
N4 0.037(2) 0.041(2) 0.041(2) -0.0015(19) 0.0015(18) -0.0003(18)
N3 0.034(2) 0.0341(18) 0.0344(16) -0.0019(19) 0.0024(18) 0.0004(14)
F1 0.055(2) 0.092(3) 0.095(2) 0.0015(19) -0.0267(19) 0.030(2)
F2 0.164(4) 0.104(3) 0.071(2) -0.012(3) 0.017(3) 0.035(2)
F3 0.054(2) 0.107(3) 0.149(4) 0.014(2) 0.011(2) -0.063(3)
F4 0.060(2) 0.094(3) 0.098(2) -0.024(2) 0.0140(18) -0.044(2)
F5 0.0586(19) 0.0407(16) 0.0703(19) 0.0070(14) 0.0111(16) 0.0029(15)
F6 0.0495(18) 0.0472(18) 0.101(2) -0.0135(15) 0.0000(16) -0.0033(18)
F7 0.0362(16) 0.0633(19) 0.0641(18) 0.0026(14) -0.0068(14) 0.0026(15)
F8 0.103(3) 0.064(2) 0.0479(16) 0.007(2) -0.0089(18) 0.0095(15)
Cu1 0.0327(3) 0.0364(3) 0.0450(3) -0.0019(3) 0.0014(3) 0.0001(3)

loop_
_atom_type_symbol
_atom_type_description
_atom_type_scat_dispersion_real
_atom_type_scat_dispersion_imag
_atom_type_scat_source
C C 0.0181 0.0091 'International Tables Vol C Tables 4.2.6.8 and 6.1.1.4'
H H 0 0 'International Tables Vol C Tables 4.2.6.8 and 6.1.1.4'
B B 0.009 0.0039 'International Tables Vol C Tables 4.2.6.8 and 6.1.1.4'
N N 0.0311 0.018 'International Tables Vol C Tables 4.2.6.8 and 6.1.1.4'
F F 0.0727 0.0534 'International Tables Vol C Tables 4.2.6.8 and 6.1.1.4'
Cu Cu -1.9646 0.5888 'International Tables Vol C Tables 4.2.6.8 and 6.1.1.4'

loop_
_geom_angle_atom_site_label_1
_geom_angle_atom_site_label_2
_geom_angle_atom_site_label_3
_geom_angle
N1 C1 C2 121.7(5)
N1 C1 H1 119.1
C2 C1 H1 119.1
C3 C2 C1 119.6(5)
C3 C2 H2 120.2
C1 C2 H2 120.2
C2 C3 C4 119.2(4)
C2 C3 H3 120.4
C4 C3 H3 120.4
C5 C4 C3 118.0(5)
C5 C4 H4 121
C3 C4 H4 121
N1 C5 C4 123.4(5)
N1 C5 H5 118.3
C4 C5 H5 118.3
N2 C6 C7 122.0(5)
N2 C6 H6 119
C7 C6 H6 119
C8 C7 C6 118.8(5)
C8 C7 H7 120.6
C6 C7 H7 120.6
C9 C8 C7 119.1(5)
C9 C8 H8 120.5
C7 C8 H8 120.5
C10 C9 C8 119.3(4)
C10 C9 H9 120.4
C8 C9 H9 120.4
N2 C10 C9 122.4(4)
N2 C10 H10 118.8
C9 C10 H10 118.8
N4 C20 C19 122.4(5)
N4 C20 H20 118.8
C19 C20 H20 118.8
C18 C19 C20 119.6(5)
C18 C19 H19 120.2
C20 C19 H19 120.2
C19 C18 C17 119.1(5)
C19 C18 H18 120.5
C17 C18 H18 120.5
C16 C17 C18 117.9(5)
C16 C17 H17 121
C18 C17 H17 121
N4 C16 C17 123.6(4)
N4 C16 H16 118.2
C17 C16 H16 118.2
N3 C15 C14 123.3(4)
N3 C15 H15 118.3
C14 C15 H15 118.3
C13 C14 C15 118.7(4)
C13 C14 H14 120.7
C15 C14 H14 120.7
C14 C13 C12 119.5(4)
C14 C13 H13 120.2
C12 C13 H13 120.2
C13 C12 C11 118.5(4)
C13 C12 H12 120.7
C11 C12 H12 120.7
N3 C11 C12 122.6(4)
N3 C11 H11 118.7
C12 C11 H11 118.7
F2 B1 F3 112.3(6)
F2 B1 F4 111.7(5)
F3 B1 F4 109.5(5)
F2 B1 F1 108.7(5)
F3 B1 F1 107.5(5)
F4 B1 F1 107.0(5)
F6 B2 F5 109.7(4)
F6 B2 F7 108.8(4)
F5 B2 F7 108.7(4)
F6 B2 F8 110.9(5)
F5 B2 F8 109.8(4)
F7 B2 F8 108.9(5)
C6 N2 C10 118.4(4)
C6 N2 Cu1 121.7(3)
C10 N2 Cu1 119.9(3)
C5 N1 C1 118.1(4)
C5 N1 Cu1 120.9(3)
C1 N1 Cu1 120.5(3)
C20 N4 C16 117.3(4)
C20 N4 Cu1 121.7(3)
C16 N4 Cu1 121.0(3)
C15 N3 C11 117.3(4)
C15 N3 Cu1 121.9(3)
C11 N3 Cu1 120.7(3)
B1 F1 Cu1 165.8(3)
N4 Cu1 N2 178.68(15)
N4 Cu1 N3 89.65(15)
N2 Cu1 N3 89.15(14)
N4 Cu1 N1 90.04(15)
N2 Cu1 N1 91.15(15)
N3 Cu1 N1 178.11(14)
N4 Cu1 F1 91.87(14)
N2 Cu1 F1 88.69(14)
N3 Cu1 F1 91.01(13)
N1 Cu1 F1 90.87(14)

loop_
_geom_bond_atom_site_label_1
_geom_bond_atom_site_label_2
_geom_bond_distance
C1 N1 1.352(6)
C1 C2 1.380(7)
C1 H1 0.93
C2 C3 1.370(7)
C2 H2 0.93
C3 C4 1.391(7)
C3 H3 0.93
C4 C5 1.381(7)
C4 H4 0.93
C5 N1 1.333(6)
C5 H5 0.93
C6 N2 1.341(6)
C6 C7 1.381(6)
C6 H6 0.93
C7 C8 1.376(7)
C7 H7 0.93
C8 C9 1.383(7)
C8 H8 0.93
C9 C10 1.356(6)
C9 H9 0.93
C10 N2 1.348(5)
C10 H10 0.93
C20 N4 1.347(6)
C20 C19 1.375(7)
C20 H20 0.93
C19 C18 1.368(7)
C19 H19 0.93
C18 C17 1.396(6)
C18 H18 0.93
C17 C16 1.373(6)
C17 H17 0.93
C16 N4 1.349(5)
C16 H16 0.93
C15 N3 1.344(5)
C15 C14 1.371(6)
C15 H15 0.93
C14 C13 1.376(6)
C14 H14 0.93
C13 C12 1.375(6)
C13 H13 0.93
C12 C11 1.387(6)
C12 H12 0.93
C11 N3 1.346(5)
C11 H11 0.93
B1 F2 1.328(7)
B1 F3 1.357(7)
B1 F4 1.381(7)
B1 F1 1.382(6)
B2 F6 1.375(6)
B2 F5 1.390(6)
B2 F7 1.390(6)
B2 F8 1.386(6)
N2 Cu1 2.013(4)
N1 Cu1 2.036(4)
N4 Cu1 2.010(4)
N3 Cu1 2.038(3)
F1 Cu1 2.409(3)

loop_
_geom_hbond_atom_site_label_D
_geom_hbond_atom_site_label_H
_geom_hbond_atom_site_label_A
_geom_hbond_site_symmetry_A
_geom_hbond_distance_DH
_geom_hbond_distance_HA
_geom_hbond_distance_DA
_geom_hbond_angle_DHA
C7 H7 F5 4_645 0.93 2.63 3.016(6) 105.4
C7 H7 F8 4_645 0.93 2.51 3.380(6) 155.1
C13 H13 F6 4_655 0.93 2.5 3.135(6) 126
C17 H17 F5 1_655 0.93 2.51 3.169(6) 127.7

loop_
_geom_torsion_atom_site_label_1
_geom_torsion_atom_site_label_2
_geom_torsion_atom_site_label_3
_geom_torsion_atom_site_label_4
_geom_torsion
N1 C1 C2 C3 -0.4(7)
C1 C2 C3 C4 -1.6(7)
C2 C3 C4 C5 2.4(7)
C3 C4 C5 N1 -1.4(7)
N2 C6 C7 C8 0.8(7)
C6 C7 C8 C9 0.2(7)
C7 C8 C9 C10 -1.4(7)
C8 C9 C10 N2 1.6(7)
N4 C20 C19 C18 1.6(8)
C20 C19 C18 C17 -0.3(8)
C19 C18 C17 C16 -0.8(8)
C18 C17 C16 N4 0.7(8)
N3 C15 C14 C13 1.1(8)
C15 C14 C13 C12 -1.9(9)
C14 C13 C12 C11 1.1(8)
C13 C12 C11 N3 0.5(8)
C7 C6 N2 C10 -0.6(7)
C7 C6 N2 Cu1 -179.3(4)
C9 C10 N2 C6 -0.6(7)
C9 C10 N2 Cu1 178.1(3)
C4 C5 N1 C1 -0.6(7)
C4 C5 N1 Cu1 171.6(4)
C2 C1 N1 C5 1.5(7)
C2 C1 N1 Cu1 -170.7(3)
C19 C20 N4 C16 -1.6(8)
C19 C20 N4 Cu1 178.3(4)
C17 C16 N4 C20 0.4(7)
C17 C16 N4 Cu1 -179.5(4)
C14 C15 N3 C11 0.5(7)
C14 C15 N3 Cu1 179.0(4)
C12 C11 N3 C15 -1.3(8)
C12 C11 N3 Cu1 -179.8(4)
F2 B1 F1 Cu1 -173.6(12)
F3 B1 F1 Cu1 -51.8(17)
F4 B1 F1 Cu1 65.6(16)
C20 N4 Cu1 N3 -121.7(4)
C16 N4 Cu1 N3 58.2(4)
C20 N4 Cu1 N1 56.5(4)
C16 N4 Cu1 N1 -123.6(4)
C20 N4 Cu1 F1 147.3(4)
C16 N4 Cu1 F1 -32.8(4)
C6 N2 Cu1 N3 -123.6(4)
C10 N2 Cu1 N3 57.7(3)
C6 N2 Cu1 N1 58.3(4)
C10 N2 Cu1 N1 -120.4(3)
C6 N2 Cu1 F1 -32.6(4)
C10 N2 Cu1 F1 148.7(3)
C15 N3 Cu1 N4 48.4(4)
C11 N3 Cu1 N4 -133.2(4)
C15 N3 Cu1 N2 -131.1(4)
C11 N3 Cu1 N2 47.4(4)
C15 N3 Cu1 F1 140.2(4)
C11 N3 Cu1 F1 -41.3(4)
C5 N1 Cu1 N4 -130.8(4)
C1 N1 Cu1 N4 41.2(4)
C5 N1 Cu1 N2 48.6(4)
C1 N1 Cu1 N2 -139.4(3)
C5 N1 Cu1 F1 137.3(3)
C1 N1 Cu1 F1 -50.7(3)
B1 F1 Cu1 N4 -6.8(15)
B1 F1 Cu1 N2 174.4(15)
B1 F1 Cu1 N3 -96.5(15)
B1 F1 Cu1 N1 83.2(15)
